data_1508642
loop_
_publ_author_name
'Kubota, Yasuhiro'
'Tanaka, Syunki'
'Funabiki, Kazumasa'
'Matsui, Masaki'

_publ_contact_author 'Yasuhiro Kubota'
_publ_section_title
;
 Synthesis and fluorescence properties of thiazole-boron complexes bearing
 a \b-ketoiminate ligand.
;
_journal_issue 17
_journal_name_full 'Organic letters'
_journal_page_first 4682
_journal_page_last 4685
_journal_paper_doi 10.1021/ol302179r
_journal_volume 14
_journal_year 2012
_chemical_formula_moiety 'C15 H10 B F2 N O S'
_chemical_formula_sum 'C15 H10 B F2 N O S'
_chemical_formula_weight 301.11
_chemical_name_systematic
; 
 ? 
;
_space_group_IT_number 2
_symmetry_cell_setting triclinic
_symmetry_space_group_name_Hall '-P 1'
_symmetry_space_group_name_H-M 'P -1'
_atom_sites_solution_hydrogens geom
_atom_sites_solution_primary direct
_atom_sites_solution_secondary difmap
_audit_creation_method SHELXL-97
_cell_angle_alpha 97.374(13)
_cell_angle_beta 94.761(11)
_cell_angle_gamma 91.033(9)
_cell_formula_units_Z 4
_cell_length_a 7.573(5)
_cell_length_b 7.603(5)
_cell_length_c 23.790(16)
_cell_measurement_temperature 293(2)
_cell_volume 1353.2(16)
_computing_structure_refinement 'SHELXL-97 (Sheldrick, 1997)'
_computing_structure_solution 'SHELXS-97 (Sheldrick, 1990)'
_diffrn_ambient_temperature 293(2)
_diffrn_measured_fraction_theta_full 0.985
_diffrn_measured_fraction_theta_max 0.985
_diffrn_radiation_monochromator graphite
_diffrn_radiation_source 'fine-focus sealed tube'
_diffrn_radiation_type MoK\a
_diffrn_radiation_wavelength 0.71075
_diffrn_reflns_av_R_equivalents 0.0448
_diffrn_reflns_av_sigmaI/netI 0.0583
_diffrn_reflns_limit_h_max 9
_diffrn_reflns_limit_h_min -9
_diffrn_reflns_limit_k_max 9
_diffrn_reflns_limit_k_min -9
_diffrn_reflns_limit_l_max 30
_diffrn_reflns_limit_l_min -30
_diffrn_reflns_number 14050
_diffrn_reflns_theta_full 27.53
_diffrn_reflns_theta_max 27.53
_diffrn_reflns_theta_min 2.60
_exptl_absorpt_coefficient_mu 0.258
_exptl_absorpt_correction_T_max 0.9502
_exptl_absorpt_correction_T_min 0.9266
_exptl_absorpt_correction_type integration
_exptl_crystal_colour yellow
_exptl_crystal_density_diffrn 1.478
_exptl_crystal_density_method 'not measured'
_exptl_crystal_description block
_exptl_crystal_F_000 616
_exptl_crystal_size_max 0.30
_exptl_crystal_size_mid 0.20
_exptl_crystal_size_min 0.20
_refine_diff_density_max 0.192
_refine_diff_density_min -0.227
_refine_diff_density_rms 0.044
_refine_ls_extinction_method none
_refine_ls_goodness_of_fit_ref 1.013
_refine_ls_hydrogen_treatment mixed
_refine_ls_matrix_type full
_refine_ls_number_parameters 459
_refine_ls_number_reflns 6122
_refine_ls_number_restraints 0
_refine_ls_restrained_S_all 1.013
_refine_ls_R_factor_all 0.1020
_refine_ls_R_factor_gt 0.0534
_refine_ls_shift/su_max 0.000
_refine_ls_shift/su_mean 0.000
_refine_ls_structure_factor_coef Fsqd
_refine_ls_weighting_details 'calc w=1/[\s^2^(Fo^2^)+(0.0581P)^2^+0.0000P] where P=(Fo^2^+2Fc^2^)/3'
_refine_ls_weighting_scheme calc
_refine_ls_wR_factor_gt 0.1103
_refine_ls_wR_factor_ref 0.1339
_reflns_number_gt 3690
_reflns_number_total 6122
_reflns_threshold_expression >2sigma(I)
_cod_data_source_file ol302179r_si_001.cif
_cod_data_source_block 2
_cod_original_sg_symbol_H-M P-1
_cod_database_code 1508642

loop_
_symmetry_equiv_pos_as_xyz
'x, y, z'
'-x, -y, -z'

loop_
_atom_site_label
_atom_site_type_symbol
_atom_site_fract_x
_atom_site_fract_y
_atom_site_fract_z
_atom_site_U_iso_or_equiv
_atom_site_adp_type
_atom_site_occupancy
_atom_site_symmetry_multiplicity
_atom_site_calc_flag
N1 N 0.0286(3) 0.2916(3) 0.40014(8) 0.0454(5) Uani 1 1 d
C1 C 0.1055(3) 0.3202(3) 0.35029(10) 0.0461(6) Uani 1 1 d
C2 C 0.0186(4) 0.3132(4) 0.29598(11) 0.0576(7) Uani 1 1 d
H2 H -0.105(4) 0.280(4) 0.2907(12) 0.085(10) Uiso 1 1 d
C3 C 0.1179(4) 0.3417(4) 0.25195(12) 0.0618(8) Uani 1 1 d
H3 H 0.061(3) 0.332(3) 0.2145(11) 0.057(8) Uiso 1 1 d
C4 C 0.2995(4) 0.3774(4) 0.26089(12) 0.0624(8) Uani 1 1 d
H4 H 0.367(4) 0.394(4) 0.2297(12) 0.070(9) Uiso 1 1 d
C5 C 0.3870(4) 0.3841(4) 0.31411(12) 0.0549(7) Uani 1 1 d
H5 H 0.508(4) 0.407(3) 0.3216(11) 0.062(8) Uiso 1 1 d
C6 C 0.2878(3) 0.3556(3) 0.35913(10) 0.0448(6) Uani 1 1 d
S1 S 0.35916(8) 0.35513(10) 0.43070(3) 0.0510(2) Uani 1 1 d
C7 C 0.1462(3) 0.3048(3) 0.44535(10) 0.0421(6) Uani 1 1 d
C8 C 0.0963(4) 0.2782(4) 0.49967(11) 0.0489(6) Uani 1 1 d
H8 H 0.186(3) 0.291(3) 0.5298(10) 0.054(7) Uiso 1 1 d
C9 C -0.0738(3) 0.2350(3) 0.50652(10) 0.0492(6) Uani 1 1 d
O1 O -0.1973(2) 0.2185(3) 0.46245(8) 0.0687(6) Uani 1 1 d
B1 B -0.1732(4) 0.2615(5) 0.40606(13) 0.0537(8) Uani 1 1 d
F1 F -0.2436(2) 0.1256(2) 0.36618(7) 0.0761(5) Uani 1 1 d
F2 F -0.25998(19) 0.4169(2) 0.39748(7) 0.0704(5) Uani 1 1 d
C10 C -0.1419(4) 0.1995(3) 0.56044(11) 0.0501(6) Uani 1 1 d
C11 C -0.0319(5) 0.2091(5) 0.61043(13) 0.0680(9) Uani 1 1 d
H11 H 0.087(4) 0.238(4) 0.6120(12) 0.074(10) Uiso 1 1 d
C12 C -0.0978(5) 0.1754(5) 0.66062(14) 0.0781(10) Uani 1 1 d
H12 H -0.018(4) 0.195(5) 0.6966(14) 0.097(11) Uiso 1 1 d
C13 C -0.2728(5) 0.1303(5) 0.66196(15) 0.0746(10) Uani 1 1 d
H13 H -0.320(4) 0.111(4) 0.6982(13) 0.085(10) Uiso 1 1 d
C14 C -0.3845(5) 0.1191(5) 0.61299(16) 0.0756(10) Uani 1 1 d
H14 H -0.498(5) 0.084(4) 0.6117(13) 0.092(12) Uiso 1 1 d
C15 C -0.3199(4) 0.1531(4) 0.56225(14) 0.0632(8) Uani 1 1 d
H15 H -0.399(4) 0.157(4) 0.5296(13) 0.088(11) Uiso 1 1 d
N2 N -0.2942(3) 0.5826(3) 0.09728(8) 0.0465(5) Uani 1 1 d
C16 C -0.3211(3) 0.6926(4) 0.14716(10) 0.0466(6) Uani 1 1 d
C17 C -0.3158(4) 0.6450(4) 0.20211(12) 0.0586(7) Uani 1 1 d
H17 H -0.297(4) 0.512(4) 0.2075(11) 0.069(9) Uiso 1 1 d
C18 C -0.3449(4) 0.7742(5) 0.24609(13) 0.0667(9) Uani 1 1 d
H18 H -0.337(4) 0.739(4) 0.2841(12) 0.067(8) Uiso 1 1 d
C19 C -0.3787(4) 0.9482(5) 0.23676(13) 0.0667(8) Uani 1 1 d
H19 H -0.402(4) 1.031(4) 0.2671(12) 0.069(9) Uiso 1 1 d
C20 C -0.3855(4) 0.9958(4) 0.18273(13) 0.0610(8) Uani 1 1 d
H20 H -0.406(3) 1.108(3) 0.1767(10) 0.049(7) Uiso 1 1 d
C21 C -0.3551(3) 0.8681(4) 0.13801(11) 0.0496(6) Uani 1 1 d
S2 S -0.35105(10) 0.88860(9) 0.06582(3) 0.0564(2) Uani 1 1 d
C22 C -0.3035(3) 0.6680(3) 0.05131(11) 0.0460(6) Uani 1 1 d
C23 C -0.2743(4) 0.5813(4) -0.00318(11) 0.0492(6) Uani 1 1 d
H23 H -0.290(4) 0.648(4) -0.0343(12) 0.068(9) Uiso 1 1 d
C24 C -0.2310(3) 0.4070(4) -0.00979(11) 0.0491(6) Uani 1 1 d
O2 O -0.2186(3) 0.3168(2) 0.03484(8) 0.0691(6) Uani 1 1 d
B2 B -0.2702(5) 0.3774(4) 0.09106(13) 0.0517(8) Uani 1 1 d
F3 F -0.4303(2) 0.2971(2) 0.09952(7) 0.0713(5) Uani 1 1 d
F4 F -0.1417(2) 0.3352(2) 0.13097(7) 0.0750(5) Uani 1 1 d
C25 C -0.1955(3) 0.3031(4) -0.06397(11) 0.0505(6) Uani 1 1 d
C26 C -0.2023(4) 0.3765(4) -0.11492(13) 0.0642(8) Uani 1 1 d
H26 H -0.233(4) 0.495(4) -0.1167(14) 0.091(11) Uiso 1 1 d
C27 C -0.1686(5) 0.2742(5) -0.16490(15) 0.0740(9) Uani 1 1 d
H27 H -0.176(5) 0.329(5) -0.1984(16) 0.113(13) Uiso 1 1 d
C28 C -0.1275(4) 0.0991(5) -0.16524(16) 0.0733(9) Uani 1 1 d
H28 H -0.108(4) 0.028(4) -0.1995(14) 0.086(11) Uiso 1 1 d
C29 C -0.1189(5) 0.0255(5) -0.11588(17) 0.0819(11) Uani 1 1 d
H29 H -0.103(5) -0.091(5) -0.1159(15) 0.100(13) Uiso 1 1 d
C30 C -0.1534(4) 0.1243(4) -0.06553(14) 0.0685(9) Uani 1 1 d
H30 H -0.146(3) 0.076(3) -0.0317(11) 0.055(8) Uiso 1 1 d

loop_
_atom_site_aniso_label
_atom_site_aniso_U_11
_atom_site_aniso_U_22
_atom_site_aniso_U_33
_atom_site_aniso_U_23
_atom_site_aniso_U_13
_atom_site_aniso_U_12
N1 0.0372(11) 0.0556(13) 0.0427(11) 0.0058(10) 0.0002(9) -0.0004(9)
C1 0.0451(15) 0.0475(15) 0.0454(14) 0.0055(12) 0.0026(11) 0.0006(12)
C2 0.0507(18) 0.071(2) 0.0493(16) 0.0091(14) -0.0041(13) -0.0035(15)
C3 0.068(2) 0.071(2) 0.0446(16) 0.0100(15) -0.0044(14) -0.0018(16)
C4 0.066(2) 0.074(2) 0.0494(16) 0.0152(15) 0.0081(14) 0.0027(16)
C5 0.0458(17) 0.0686(19) 0.0529(16) 0.0155(14) 0.0080(12) 0.0050(14)
C6 0.0426(14) 0.0473(15) 0.0446(14) 0.0079(12) 0.0008(10) 0.0037(11)
S1 0.0367(3) 0.0690(5) 0.0474(4) 0.0110(3) -0.0007(3) -0.0023(3)
C7 0.0351(13) 0.0448(14) 0.0446(13) 0.0011(11) 0.0003(10) -0.0007(10)
C8 0.0445(15) 0.0607(17) 0.0412(14) 0.0068(12) 0.0008(11) 0.0000(13)
C9 0.0483(16) 0.0526(16) 0.0466(14) 0.0064(12) 0.0041(11) 0.0028(12)
O1 0.0436(11) 0.1102(18) 0.0534(11) 0.0190(11) 0.0012(8) -0.0114(11)
B1 0.0337(15) 0.076(2) 0.0497(17) 0.0074(17) -0.0030(12) -0.0053(15)
F1 0.0591(11) 0.0962(14) 0.0661(10) -0.0083(10) -0.0002(8) -0.0262(9)
F2 0.0434(9) 0.0909(13) 0.0772(11) 0.0150(10) -0.0002(8) 0.0093(9)
C10 0.0525(16) 0.0473(15) 0.0518(15) 0.0063(12) 0.0115(12) 0.0046(12)
C11 0.056(2) 0.096(3) 0.0559(17) 0.0217(17) 0.0090(14) 0.0032(18)
C12 0.078(2) 0.104(3) 0.0563(19) 0.0221(19) 0.0136(17) 0.004(2)
C13 0.085(3) 0.077(2) 0.068(2) 0.0176(18) 0.0310(19) -0.0026(19)
C14 0.066(2) 0.081(2) 0.083(2) 0.0110(19) 0.0267(19) -0.0113(19)
C15 0.0542(19) 0.069(2) 0.0659(19) 0.0032(16) 0.0133(15) -0.0076(15)
N2 0.0486(13) 0.0468(12) 0.0450(12) 0.0120(10) 0.0006(9) 0.0027(10)
C16 0.0418(14) 0.0530(16) 0.0453(14) 0.0096(12) 0.0004(10) -0.0005(12)
C17 0.0617(18) 0.066(2) 0.0501(16) 0.0154(15) 0.0047(13) 0.0015(15)
C18 0.068(2) 0.088(3) 0.0442(16) 0.0118(17) 0.0031(14) -0.0007(17)
C19 0.073(2) 0.070(2) 0.0551(18) -0.0026(17) 0.0128(15) -0.0085(17)
C20 0.074(2) 0.0504(18) 0.0597(18) 0.0056(16) 0.0140(14) -0.0032(15)
C21 0.0478(15) 0.0515(16) 0.0502(15) 0.0108(13) 0.0035(11) -0.0035(12)
S2 0.0743(5) 0.0448(4) 0.0526(4) 0.0119(3) 0.0096(3) 0.0047(3)
C22 0.0432(14) 0.0446(14) 0.0503(15) 0.0103(12) -0.0013(11) -0.0005(11)
C23 0.0553(16) 0.0491(16) 0.0438(14) 0.0108(13) 0.0005(11) 0.0035(13)
C24 0.0460(15) 0.0489(15) 0.0528(15) 0.0102(13) 0.0008(11) 0.0003(12)
O2 0.1020(17) 0.0507(12) 0.0579(12) 0.0156(10) 0.0109(11) 0.0167(11)
B2 0.064(2) 0.0461(17) 0.0462(17) 0.0123(14) -0.0020(14) 0.0059(15)
F3 0.0780(12) 0.0560(10) 0.0823(12) 0.0224(9) 0.0026(9) -0.0064(9)
F4 0.0845(13) 0.0675(11) 0.0712(11) 0.0154(9) -0.0189(9) 0.0237(9)
C25 0.0415(14) 0.0552(17) 0.0531(15) 0.0019(13) 0.0030(11) -0.0015(12)
C26 0.077(2) 0.0554(19) 0.0617(19) 0.0066(16) 0.0133(15) 0.0029(16)
C27 0.093(3) 0.072(2) 0.058(2) 0.0047(18) 0.0179(17) 0.0029(19)
C28 0.076(2) 0.074(2) 0.068(2) -0.006(2) 0.0155(17) 0.0104(18)
C29 0.100(3) 0.064(2) 0.081(3) 0.000(2) 0.012(2) 0.023(2)
C30 0.081(2) 0.061(2) 0.065(2) 0.0086(17) 0.0070(16) 0.0187(17)

loop_
_atom_type_symbol
_atom_type_description
_atom_type_scat_dispersion_real
_atom_type_scat_dispersion_imag
_atom_type_scat_source
C C 0.0033 0.0016 'International Tables Vol C Tables 4.2.6.8 and 6.1.1.4'
H H 0.0000 0.0000 'International Tables Vol C Tables 4.2.6.8 and 6.1.1.4'
B B 0.0013 0.0007 'International Tables Vol C Tables 4.2.6.8 and 6.1.1.4'
F F 0.0171 0.0103 'International Tables Vol C Tables 4.2.6.8 and 6.1.1.4'
N N 0.0061 0.0033 'International Tables Vol C Tables 4.2.6.8 and 6.1.1.4'
O O 0.0106 0.0060 'International Tables Vol C Tables 4.2.6.8 and 6.1.1.4'
S S 0.1246 0.1234 'International Tables Vol C Tables 4.2.6.8 and 6.1.1.4'

loop_
_geom_angle_atom_site_label_1
_geom_angle_atom_site_label_2
_geom_angle_atom_site_label_3
_geom_angle
C7 N1 C1 112.6(2)
C7 N1 B1 121.0(2)
C1 N1 B1 126.2(2)
C2 C1 C6 120.4(2)
C2 C1 N1 126.5(2)
C6 C1 N1 113.0(2)
C3 C2 C1 118.0(3)
C3 C2 H2 123.4(18)
C1 C2 H2 118.4(18)
C2 C3 C4 121.4(3)
C2 C3 H3 119.0(16)
C4 C3 H3 119.5(16)
C5 C4 C3 121.1(3)
C5 C4 H4 118.3(18)
C3 C4 H4 120.5(17)
C4 C5 C6 118.0(3)
C4 C5 H5 123.5(16)
C6 C5 H5 118.6(16)
C1 C6 C5 121.0(2)
C1 C6 S1 110.14(18)
C5 C6 S1 128.9(2)
C7 S1 C6 90.44(12)
N1 C7 C8 121.6(2)
N1 C7 S1 113.77(18)
C8 C7 S1 124.63(19)
C9 C8 C7 120.1(2)
C9 C8 H8 122.8(16)
C7 C8 H8 117.1(16)
O1 C9 C8 120.8(2)
O1 C9 C10 113.8(2)
C8 C9 C10 125.4(2)
C9 O1 B1 125.9(2)
F1 B1 F2 108.9(2)
F1 B1 O1 109.4(3)
F2 B1 O1 109.8(2)
F1 B1 N1 110.8(2)
F2 B1 N1 108.5(2)
O1 B1 N1 109.4(2)
C11 C10 C15 118.0(3)
C11 C10 C9 121.6(3)
C15 C10 C9 120.4(3)
C12 C11 C10 120.9(3)
C12 C11 H11 116.9(18)
C10 C11 H11 122.2(18)
C13 C12 C11 120.7(3)
C13 C12 H12 120(2)
C11 C12 H12 119(2)
C12 C13 C14 119.6(3)
C12 C13 H13 120.2(19)
C14 C13 H13 120.1(19)
C13 C14 C15 120.2(3)
C13 C14 H14 122(2)
C15 C14 H14 117(2)
C14 C15 C10 120.6(3)
C14 C15 H15 120(2)
C10 C15 H15 119(2)
C22 N2 C16 113.0(2)
C22 N2 B2 120.4(2)
C16 N2 B2 126.4(2)
N2 C16 C17 127.0(3)
N2 C16 C21 112.9(2)
C17 C16 C21 120.1(3)
C18 C17 C16 118.1(3)
C18 C17 H17 123.2(15)
C16 C17 H17 118.6(15)
C17 C18 C19 121.5(3)
C17 C18 H18 116.6(17)
C19 C18 H18 121.8(17)
C20 C19 C18 120.7(3)
C20 C19 H19 120.1(18)
C18 C19 H19 119.1(17)
C19 C20 C21 118.6(3)
C19 C20 H20 120.9(16)
C21 C20 H20 120.5(16)
C20 C21 C16 120.9(3)
C20 C21 S2 129.2(2)
C16 C21 S2 109.9(2)
C22 S2 C21 90.62(12)
N2 C22 C23 121.8(2)
N2 C22 S2 113.53(19)
C23 C22 S2 124.64(19)
C24 C23 C22 120.0(2)
C24 C23 H23 122.6(17)
C22 C23 H23 117.3(17)
O2 C24 C23 120.3(2)
O2 C24 C25 114.6(2)
C23 C24 C25 125.1(2)
C24 O2 B2 126.3(2)
F4 B2 F3 109.2(2)
F4 B2 O2 109.2(3)
F3 B2 O2 110.4(2)
F4 B2 N2 110.4(2)
F3 B2 N2 108.3(2)
O2 B2 N2 109.4(2)
C26 C25 C30 117.8(3)
C26 C25 C24 122.2(3)
C30 C25 C24 119.9(3)
C27 C26 C25 120.5(3)
C27 C26 H26 118(2)
C25 C26 H26 122(2)
C28 C27 C26 120.5(3)
C28 C27 H27 122(2)
C26 C27 H27 118(2)
C29 C28 C27 119.9(3)
C29 C28 H28 119(2)
C27 C28 H28 120.8(19)
C28 C29 C30 120.7(4)
C28 C29 H29 121(2)
C30 C29 H29 118(2)
C29 C30 C25 120.6(3)
C29 C30 H30 121.2(17)
C25 C30 H30 118.2(17)

loop_
_geom_bond_atom_site_label_1
_geom_bond_atom_site_label_2
_geom_bond_distance
N1 C7 1.331(3)
N1 C1 1.404(3)
N1 B1 1.561(4)
C1 C2 1.395(4)
C1 C6 1.395(3)
C2 C3 1.376(4)
C2 H2 0.96(3)
C3 C4 1.391(4)
C3 H3 0.95(3)
C4 C5 1.374(4)
C4 H4 0.96(3)
C5 C6 1.395(4)
C5 H5 0.92(3)
C6 S1 1.744(3)
S1 C7 1.724(3)
C7 C8 1.414(3)
C8 C9 1.352(4)
C8 H8 0.94(2)
C9 O1 1.337(3)
C9 C10 1.476(3)
O1 B1 1.446(4)
B1 F1 1.377(4)
B1 F2 1.392(4)
C10 C11 1.387(4)
C10 C15 1.393(4)
C11 C12 1.383(4)
C11 H11 0.92(3)
C12 C13 1.367(5)
C12 H12 1.00(3)
C13 C14 1.374(5)
C13 H13 0.99(3)
C14 C15 1.392(4)
C14 H14 0.89(3)
C15 H15 0.95(3)
N2 C22 1.340(3)
N2 C16 1.393(3)
N2 B2 1.563(4)
C16 C17 1.398(4)
C16 C21 1.404(4)
C17 C18 1.375(4)
C17 H17 1.05(3)
C18 C19 1.395(4)
C18 H18 0.97(3)
C19 C20 1.376(4)
C19 H19 0.92(3)
C20 C21 1.382(4)
C20 H20 0.90(2)
C21 S2 1.747(3)
S2 C22 1.719(3)
C22 C23 1.413(4)
C23 C24 1.363(4)
C23 H23 0.95(3)
C24 O2 1.334(3)
C24 C25 1.470(4)
O2 B2 1.445(4)
B2 F4 1.374(3)
B2 F3 1.389(4)
C25 C26 1.396(4)
C25 C30 1.398(4)
C26 C27 1.380(4)
C26 H26 0.94(3)
C27 C28 1.372(5)
C27 H27 0.94(4)
C28 C29 1.361(5)
C28 H28 0.94(3)
C29 C30 1.377(5)
C29 H29 0.90(3)
C30 H30 0.93(3)

loop_
_geom_torsion_atom_site_label_1
_geom_torsion_atom_site_label_2
_geom_torsion_atom_site_label_3
_geom_torsion_atom_site_label_4
_geom_torsion
C7 N1 C1 C2 179.0(3)
B1 N1 C1 C2 -5.5(4)
C7 N1 C1 C6 0.2(3)
B1 N1 C1 C6 175.7(2)
C6 C1 C2 C3 0.1(4)
N1 C1 C2 C3 -178.7(3)
C1 C2 C3 C4 -0.3(5)
C2 C3 C4 C5 0.5(5)
C3 C4 C5 C6 -0.6(5)
C2 C1 C6 C5 -0.1(4)
N1 C1 C6 C5 178.8(2)
C2 C1 C6 S1 -179.8(2)
N1 C1 C6 S1 -0.8(3)
C4 C5 C6 C1 0.4(4)
C4 C5 C6 S1 179.9(2)
C1 C6 S1 C7 0.9(2)
C5 C6 S1 C7 -178.6(3)
C1 N1 C7 C8 -179.1(2)
B1 N1 C7 C8 5.1(4)
C1 N1 C7 S1 0.6(3)
B1 N1 C7 S1 -175.2(2)
C6 S1 C7 N1 -0.9(2)
C6 S1 C7 C8 178.8(2)
N1 C7 C8 C9 1.2(4)
S1 C7 C8 C9 -178.4(2)
C7 C8 C9 O1 -0.6(4)
C7 C8 C9 C10 178.4(2)
C8 C9 O1 B1 -7.2(4)
C10 C9 O1 B1 173.7(3)
C9 O1 B1 F1 133.7(3)
C9 O1 B1 F2 -106.9(3)
C9 O1 B1 N1 12.1(4)
C7 N1 B1 F1 -131.6(3)
C1 N1 B1 F1 53.3(4)
C7 N1 B1 F2 108.9(3)
C1 N1 B1 F2 -66.2(3)
C7 N1 B1 O1 -10.9(4)
C1 N1 B1 O1 174.0(2)
O1 C9 C10 C11 179.5(3)
C8 C9 C10 C11 0.4(5)
O1 C9 C10 C15 0.2(4)
C8 C9 C10 C15 -178.9(3)
C15 C10 C11 C12 -0.7(5)
C9 C10 C11 C12 -180.0(3)
C10 C11 C12 C13 0.6(6)
C11 C12 C13 C14 -0.3(6)
C12 C13 C14 C15 0.1(6)
C13 C14 C15 C10 -0.3(5)
C11 C10 C15 C14 0.5(5)
C9 C10 C15 C14 179.8(3)
C22 N2 C16 C17 -178.4(2)
B2 N2 C16 C17 6.3(4)
C22 N2 C16 C21 1.1(3)
B2 N2 C16 C21 -174.2(2)
N2 C16 C17 C18 179.6(3)
C21 C16 C17 C18 0.1(4)
C16 C17 C18 C19 0.0(5)
C17 C18 C19 C20 0.5(5)
C18 C19 C20 C21 -1.1(5)
C19 C20 C21 C16 1.1(4)
C19 C20 C21 S2 -178.8(2)
N2 C16 C21 C20 179.8(2)
C17 C16 C21 C20 -0.6(4)
N2 C16 C21 S2 -0.3(3)
C17 C16 C21 S2 179.3(2)
C20 C21 S2 C22 179.5(3)
C16 C21 S2 C22 -0.5(2)
C16 N2 C22 C23 177.9(2)
B2 N2 C22 C23 -6.5(4)
C16 N2 C22 S2 -1.5(3)
B2 N2 C22 S2 174.13(19)
C21 S2 C22 N2 1.1(2)
C21 S2 C22 C23 -178.2(2)
N2 C22 C23 C24 -1.7(4)
S2 C22 C23 C24 177.7(2)
C22 C23 C24 O2 1.0(4)
C22 C23 C24 C25 -179.2(2)
C23 C24 O2 B2 9.0(4)
C25 C24 O2 B2 -170.8(2)
C24 O2 B2 F4 -136.3(3)
C24 O2 B2 F3 103.6(3)
C24 O2 B2 N2 -15.5(4)
C22 N2 B2 F4 133.9(2)
C16 N2 B2 F4 -51.1(4)
C22 N2 B2 F3 -106.6(3)
C16 N2 B2 F3 68.4(3)
C22 N2 B2 O2 13.8(3)
C16 N2 B2 O2 -171.2(2)
O2 C24 C25 C26 -179.9(2)
C23 C24 C25 C26 0.3(4)
O2 C24 C25 C30 0.2(4)
C23 C24 C25 C30 -179.6(3)
C30 C25 C26 C27 0.1(5)
C24 C25 C26 C27 -179.8(3)
C25 C26 C27 C28 -0.1(5)
C26 C27 C28 C29 -0.4(6)
C27 C28 C29 C30 0.9(6)
C28 C29 C30 C25 -0.9(6)
C26 C25 C30 C29 0.4(5)
C24 C25 C30 C29 -179.7(3)
